data_7029672
loop_
_publ_author_name
'Ramachandran, Rangasamy'
'Prakash, Govindan'
'Selvamurugan, Sellappan'
'Viswanathamurthi, Periasamy'
'Malecki, Jan Grzegorz'
'Ramkumar, Venkatachalam'

_publ_section_title
;
 Efficient and versatile catalysis of N-alkylation of heterocyclic amines
 with alcohols and one-pot synthesis of 2-aryl substituted benzazoles with
 newly designed ruthenium(ii) complexes of PNS thiosemicarbazones.
;
_journal_issue 21
_journal_name_full 'Dalton transactions (Cambridge, England : 2003)'
_journal_page_first 7889
_journal_page_last 7902
_journal_paper_doi 10.1039/c4dt00006d
_journal_volume 43
_journal_year 2014
_chemical_formula_moiety 'C40 H34 Cl N3 O P2 Ru S'
_chemical_formula_sum 'C40 H34 Cl N3 O P2 Ru S'
_chemical_formula_weight 803.22
_chemical_name_systematic
;
 ?
;
_space_group_crystal_system monoclinic
_space_group_IT_number 14
_space_group_name_Hall '-P 2ybc'
_space_group_name_H-M_alt 'P 1 21/c 1'
_symmetry_space_group_name_Hall '-P 2ybc'
_symmetry_space_group_name_H-M 'P 1 21/c 1'
_atom_sites_solution_hydrogens mixed
_audit_creation_method SHELXL-2013
_cell_angle_alpha 90
_cell_angle_beta 96.268(4)
_cell_angle_gamma 90
_cell_formula_units_Z 4
_cell_length_a 14.3388(8)
_cell_length_b 16.6137(6)
_cell_length_c 15.0818(8)
_cell_measurement_reflns_used 6289
_cell_measurement_temperature 298(2)
_cell_measurement_theta_max 25.24
_cell_measurement_theta_min 1.85
_cell_volume 3571.3(3)
_computing_cell_refinement
;
CrysAlisPro, Agilent Technologies,
Version 1.171.36.24 (release 03-12-2012 CrysAlis171 .NET)
(compiled Dec  3 2012,18:21:49)
;
_computing_data_collection
;
CrysAlisPro, Agilent Technologies,
Version 1.171.36.24 (release 03-12-2012 CrysAlis171 .NET)
(compiled Dec  3 2012,18:21:49)
;
_computing_data_reduction
;
CrysAlisPro, Agilent Technologies,
Version 1.171.36.24 (release 03-12-2012 CrysAlis171 .NET)
(compiled Dec  3 2012,18:21:49)
;
_computing_molecular_graphics 'ORTEP-3 (Farrugia, 1997)'
_computing_publication_material 'SHELXL-2013 (Sheldrick, 2013)'
_computing_structure_refinement 'SHELXL-2013 (Sheldrick, 2013)'
_computing_structure_solution 'SHELXL-2013 (Sheldrick, 2013)'
_diffrn_ambient_temperature 298(2)
_diffrn_measured_fraction_theta_full 0.975
_diffrn_measured_fraction_theta_max 1.000
_diffrn_measurement_device_type 'Bruker SMART APEXII'
_diffrn_measurement_method 'phi and omega scans'
_diffrn_radiation_type MoK\a
_diffrn_radiation_wavelength 0.71073
_diffrn_reflns_av_R_equivalents 0.1379
_diffrn_reflns_av_unetI/netI 0.0872
_diffrn_reflns_Laue_measured_fraction_full 0.975
_diffrn_reflns_Laue_measured_fraction_max 1.000
_diffrn_reflns_limit_h_max 17
_diffrn_reflns_limit_h_min -17
_diffrn_reflns_limit_k_max 18
_diffrn_reflns_limit_k_min -19
_diffrn_reflns_limit_l_max 17
_diffrn_reflns_limit_l_min -17
_diffrn_reflns_number 40742
_diffrn_reflns_point_group_measured_fraction_full 0.975
_diffrn_reflns_point_group_measured_fraction_max 1.000
_diffrn_reflns_theta_full 25.242
_diffrn_reflns_theta_max 24.998
_diffrn_reflns_theta_min 1.830
_diffrn_source 'fine-focus sealed tube'
_exptl_absorpt_coefficient_mu 0.699
_exptl_absorpt_correction_T_max 0.902
_exptl_absorpt_correction_T_min 0.845
_exptl_absorpt_correction_type multi-scan
_exptl_absorpt_process_details SADABS
_exptl_crystal_colour yellow
_exptl_crystal_density_diffrn 1.494
_exptl_crystal_description Block
_exptl_crystal_F_000 1640
_exptl_crystal_size_max 0.250
_exptl_crystal_size_mid 0.220
_exptl_crystal_size_min 0.150
_refine_diff_density_max 1.326
_refine_diff_density_min -0.621
_refine_diff_density_rms 0.099
_refine_ls_extinction_method none
_refine_ls_goodness_of_fit_ref 0.994
_refine_ls_hydrogen_treatment constr
_refine_ls_matrix_type full
_refine_ls_number_parameters 382
_refine_ls_number_reflns 6289
_refine_ls_number_restraints 7
_refine_ls_restrained_S_all 0.993
_refine_ls_R_factor_all 0.0932
_refine_ls_R_factor_gt 0.0560
_refine_ls_shift/su_max 0.000
_refine_ls_shift/su_mean 0.000
_refine_ls_structure_factor_coef Fsqd
_refine_ls_weighting_details 'w=1/[\s^2^(Fo^2^)+(0.0507P)^2^] where P=(Fo^2^+2Fc^2^)/3'
_refine_ls_weighting_scheme calc
_refine_ls_wR_factor_gt 0.1014
_refine_ls_wR_factor_ref 0.1116
_reflns_Friedel_coverage 0.000
_reflns_number_gt 4426
_reflns_number_total 6289
_reflns_threshold_expression 'I > 2\s(I)'
_cod_data_source_file c4dt00006d2.cif
_cod_data_source_block indl2
_cod_depositor_comments 'Adding full bibliography for 7029671--7029673.cif.'
_cod_database_code 7029672
_shelx_space_group_comment
;
The symmetry employed for this shelxl refinement is uniquely defined
by the following loop, which should always be used as a source of
symmetry information in preference to the above space-group names.
They are only intended as comments.
;
_shelx_estimated_absorpt_t_min 0.845
_shelx_estimated_absorpt_t_max 0.902
_shelxl_version_number 2013-4

loop_
_space_group_symop_operation_xyz
'x, y, z'
'-x, y+1/2, -z+1/2'
'-x, -y, -z'
'x, -y-1/2, z-1/2'

loop_
_atom_site_label
_atom_site_type_symbol
_atom_site_fract_x
_atom_site_fract_y
_atom_site_fract_z
_atom_site_U_iso_or_equiv
_atom_site_adp_type
_atom_site_occupancy
_atom_site_site_symmetry_order
_atom_site_calc_flag
_atom_site_refinement_flags_posn
_atom_site_refinement_flags_adp
_atom_site_refinement_flags_occupancy
_atom_site_disorder_assembly
_atom_site_disorder_group
C1 C 0.7996(3) 0.5755(3) 0.4196(3) 0.0211(11) Uani 1 1 d . . . . .
C2 C 0.8258(4) 0.5397(3) 0.5023(3) 0.0305(13) Uani 1 1 d . . . . .
H2 H 0.8503 0.4878 0.5042 0.037 Uiso 1 1 calc R U . . .
C3 C 0.8164(4) 0.5791(4) 0.5814(4) 0.0359(14) Uani 1 1 d . . . . .
H3 H 0.8334 0.5536 0.6356 0.043 Uiso 1 1 calc R U . . .
C4 C 0.7812(4) 0.6573(4) 0.5796(4) 0.0373(15) Uani 1 1 d . . . . .
H4 H 0.7760 0.6851 0.6323 0.045 Uiso 1 1 calc R U . . .
C5 C 0.7543(4) 0.6927(3) 0.4978(4) 0.0329(13) Uani 1 1 d . . . . .
H5 H 0.7309 0.7450 0.4966 0.039 Uiso 1 1 calc R U . . .
C6 C 0.7607(4) 0.6535(3) 0.4172(3) 0.0240(11) Uani 1 1 d . . . . .
C7 C 0.7184(4) 0.6970(3) 0.3392(4) 0.0262(12) Uani 1 1 d . . . . .
H7 H 0.7075 0.7513 0.3493 0.031 Uiso 1 1 calc R U . . .
C8 C 0.5969(4) 0.7070(4) 0.1333(4) 0.0305(13) Uani 1 1 d . . . . .
C9 C 0.5214(7) 0.8411(5) 0.1170(5) 0.086(3) Uani 1 1 d . . . . .
H9A H 0.4907 0.8393 0.1704 0.129 Uiso 1 1 calc R U . . .
H9B H 0.4825 0.8692 0.0713 0.129 Uiso 1 1 calc R U . . .
H9C H 0.5804 0.8686 0.1288 0.129 Uiso 1 1 calc R U . . .
C10 C 0.9507(3) 0.5579(3) 0.3131(3) 0.0208(10) Uani 1 1 d . . . . .
C11 C 0.9989(4) 0.6061(3) 0.3781(4) 0.0256(12) Uani 1 1 d . . . . .
H11 H 0.9700 0.6213 0.4278 0.031 Uiso 1 1 calc R U . . .
C12 C 1.0897(4) 0.6317(3) 0.3699(4) 0.0288(13) Uani 1 1 d . . . . .
H12 H 1.1209 0.6643 0.4136 0.035 Uiso 1 1 calc R U . . .
C13 C 1.1340(4) 0.6089(3) 0.2968(4) 0.0301(13) Uani 1 1 d . . . . .
H13 H 1.1946 0.6264 0.2910 0.036 Uiso 1 1 calc R U . . .
C14 C 1.0871(4) 0.5598(4) 0.2323(4) 0.0311(12) Uani 1 1 d . . . . .
H14 H 1.1171 0.5434 0.1837 0.037 Uiso 1 1 calc R U . . .
C15 C 0.9965(4) 0.5350(3) 0.2394(3) 0.0246(12) Uani 1 1 d . . . . .
H15 H 0.9655 0.5029 0.1950 0.030 Uiso 1 1 calc R U . . .
C16 C 0.8395(4) 0.4205(3) 0.3522(3) 0.0238(12) Uani 1 1 d . . . . .
C17 C 0.9256(4) 0.3839(3) 0.3779(3) 0.0287(12) Uani 1 1 d . . . . .
H17 H 0.9802 0.4145 0.3804 0.034 Uiso 1 1 calc R U . . .
C18 C 0.9317(5) 0.3024(4) 0.4001(4) 0.0365(15) Uani 1 1 d . . . . .
H18 H 0.9898 0.2787 0.4164 0.044 Uiso 1 1 calc R U . . .
C19 C 0.8503(5) 0.2570(4) 0.3977(4) 0.0397(16) Uani 1 1 d . . . . .
H19 H 0.8537 0.2026 0.4119 0.048 Uiso 1 1 calc R U . . .
C20 C 0.7644(5) 0.2925(4) 0.3742(4) 0.0409(15) Uani 1 1 d . . . . .
H20 H 0.7099 0.2621 0.3736 0.049 Uiso 1 1 calc R U . . .
C21 C 0.7586(4) 0.3737(3) 0.3514(4) 0.0317(13) Uani 1 1 d . . . . .
H21 H 0.7002 0.3970 0.3356 0.038 Uiso 1 1 calc R U . . .
C23 C 0.8515(3) 0.4020(3) 0.0995(3) 0.0218(11) Uani 1 1 d . . . . .
C24 C 0.8884(4) 0.3484(3) 0.1661(3) 0.0247(12) Uani 1 1 d . . . . .
H24 H 0.8518 0.3329 0.2104 0.030 Uiso 1 1 calc R U . . .
C25 C 0.9795(4) 0.3180(3) 0.1666(4) 0.0321(13) Uani 1 1 d . . . . .
H25 H 1.0033 0.2828 0.2115 0.039 Uiso 1 1 calc R U . . .
C26 C 1.0336(4) 0.3399(4) 0.1013(4) 0.0385(15) Uani 1 1 d . . . . .
H26 H 1.0942 0.3199 0.1019 0.046 Uiso 1 1 calc R U . . .
C27 C 0.9978(4) 0.3925(4) 0.0337(4) 0.0360(14) Uani 1 1 d . . . . .
H27 H 1.0339 0.4067 -0.0115 0.043 Uiso 1 1 calc R U . . .
C28 C 0.9086(4) 0.4232(3) 0.0345(4) 0.0265(12) Uani 1 1 d . . . . .
H28 H 0.8858 0.4591 -0.0099 0.032 Uiso 1 1 calc R U . . .
C29 C 0.6582(3) 0.3615(3) 0.1177(3) 0.0214(11) Uani 1 1 d . . . . .
C30 C 0.5651(4) 0.3782(4) 0.1305(4) 0.0312(13) Uani 1 1 d . . . . .
H30 H 0.5445 0.4312 0.1320 0.037 Uiso 1 1 calc R U . . .
C31 C 0.5035(4) 0.3149(4) 0.1411(4) 0.0370(15) Uani 1 1 d . . . . .
H31 H 0.4418 0.3263 0.1502 0.044 Uiso 1 1 calc R U . . .
C32 C 0.5323(4) 0.2359(4) 0.1384(4) 0.0370(15) Uani 1 1 d . . . . .
H32 H 0.4911 0.1944 0.1481 0.044 Uiso 1 1 calc R U . . .
C33 C 0.6228(4) 0.2191(4) 0.1211(4) 0.0379(15) Uani 1 1 d . . . . .
H33 H 0.6421 0.1659 0.1168 0.045 Uiso 1 1 calc R U . . .
C34 C 0.6851(4) 0.2813(3) 0.1101(4) 0.0314(13) Uani 1 1 d . . . . .
H34 H 0.7457 0.2693 0.0976 0.038 Uiso 1 1 calc R U . . .
C35 C 0.7026(4) 0.4687(3) -0.0182(3) 0.0247(12) Uani 1 1 d . . . . .
C36 C 0.7339(4) 0.5392(3) -0.0579(4) 0.0299(13) Uani 1 1 d . . . . .
H36 H 0.7682 0.5773 -0.0228 0.036 Uiso 1 1 calc R U . . .
C37 C 0.7141(4) 0.5520(4) -0.1485(4) 0.0364(14) Uani 1 1 d . . . . .
H37 H 0.7356 0.5985 -0.1738 0.044 Uiso 1 1 calc R U . . .
C38 C 0.6627(4) 0.4966(4) -0.2021(4) 0.0402(16) Uani 1 1 d . . . . .
H38 H 0.6495 0.5060 -0.2630 0.048 Uiso 1 1 calc R U . . .
C39 C 0.6310(4) 0.4270(4) -0.1642(4) 0.0395(15) Uani 1 1 d . . . . .
H39 H 0.5963 0.3893 -0.1995 0.047 Uiso 1 1 calc R U . . .
C40 C 0.6514(4) 0.4139(4) -0.0736(4) 0.0310(13) Uani 1 1 d . . . . .
H40 H 0.6301 0.3669 -0.0490 0.037 Uiso 1 1 calc R U . . .
N1 N 0.6931(3) 0.6732(3) 0.2577(3) 0.0225(9) Uani 1 1 d . . . . .
N2 N 0.6405(3) 0.7322(3) 0.2088(3) 0.0300(11) Uani 1 1 d . . . . .
N3 N 0.5377(4) 0.7597(3) 0.0875(3) 0.0455(14) Uani 1 1 d . . . . .
H1N H 0.5149 0.7495 0.0271 0.068 Uiso 1 1 d . U . . .
P1 P 0.8287 0.5259 0.3177 0.019 Uani 1 1 d . . . . .
P2 P 0.7350 0.4478 0.1016 0.021 Uani 1 1 d . . . . .
S1 S 0.6053 0.6136 0.0845 0.027 Uani 1 1 d . . . . .
Cl1 Cl 0.8385 0.6359 0.1273 0.024 Uani 0.5512 1 d . . P A 1
C41A C 0.6249 0.5230 0.2561 0.014 Uani 0.5512 1 d . U P A 1
O1A O 0.5658 0.5013 0.2967 0.029 Uani 0.5512 1 d . . P A 1
Cl1A Cl 0.5961 0.5154 0.2829 0.029 Uani 0.4488 1 d . . P A 2
O1 O 0.8689 0.6558 0.1166 0.026 Uani 0.4488 1 d . . P A 2
C41 C 0.8109 0.6142 0.1432 0.014 Uani 0.4488 1 d . . P A 2
Ru1 Ru 0.7206 0.5617 0.1962 0.017 Uani 1 1 d . . . . .

loop_
_atom_site_aniso_label
_atom_site_aniso_U_11
_atom_site_aniso_U_22
_atom_site_aniso_U_33
_atom_site_aniso_U_23
_atom_site_aniso_U_13
_atom_site_aniso_U_12
C1 0.016(2) 0.022(3) 0.026(3) -0.003(2) 0.006(2) 0.003(2)
C2 0.036(3) 0.030(3) 0.025(3) 0.000(2) 0.000(2) 0.007(2)
C3 0.045(4) 0.039(4) 0.024(3) 0.003(2) 0.006(2) 0.005(3)
C4 0.051(4) 0.040(4) 0.021(3) -0.010(3) 0.003(3) 0.007(3)
C5 0.042(4) 0.025(3) 0.032(3) -0.001(3) 0.004(3) 0.011(3)
C6 0.024(3) 0.022(3) 0.025(3) -0.004(2) -0.001(2) -0.001(2)
C7 0.024(3) 0.021(3) 0.034(3) 0.002(2) 0.003(2) 0.005(2)
C8 0.026(3) 0.037(3) 0.029(3) 0.003(3) 0.008(2) 0.012(3)
C9 0.112(8) 0.072(6) 0.063(5) -0.022(4) -0.037(5) 0.068(6)
C10 0.017(2) 0.023(3) 0.022(2) -0.002(2) 0.0015(19) 0.001(2)
C11 0.027(3) 0.023(3) 0.026(3) -0.001(2) -0.001(2) 0.003(2)
C12 0.026(3) 0.025(3) 0.033(3) 0.002(2) -0.006(2) -0.007(2)
C13 0.020(3) 0.033(3) 0.036(3) 0.006(3) 0.001(2) -0.002(2)
C14 0.027(3) 0.035(3) 0.031(3) 0.005(3) 0.003(2) -0.001(3)
C15 0.018(3) 0.028(3) 0.028(3) -0.001(2) 0.003(2) 0.001(2)
C16 0.029(3) 0.020(3) 0.022(3) 0.000(2) 0.002(2) 0.005(2)
C17 0.035(3) 0.024(3) 0.027(3) -0.002(2) 0.002(2) 0.007(3)
C18 0.050(4) 0.031(3) 0.026(3) 0.002(3) -0.007(3) 0.020(3)
C19 0.064(5) 0.019(3) 0.034(3) 0.000(3) -0.003(3) 0.002(3)
C20 0.051(4) 0.023(3) 0.048(4) 0.007(3) 0.002(3) -0.005(3)
C21 0.031(3) 0.029(3) 0.034(3) 0.003(3) 0.003(2) 0.003(3)
C23 0.021(3) 0.020(3) 0.025(3) -0.006(2) 0.001(2) -0.004(2)
C24 0.024(3) 0.022(3) 0.027(3) -0.007(2) 0.001(2) -0.004(2)
C25 0.023(3) 0.025(3) 0.047(3) -0.008(3) -0.003(3) 0.002(2)
C26 0.020(3) 0.029(3) 0.067(4) -0.012(3) 0.009(3) 0.003(3)
C27 0.027(3) 0.042(4) 0.042(4) -0.009(3) 0.014(3) -0.002(3)
C28 0.027(3) 0.019(3) 0.033(3) -0.006(2) 0.005(2) -0.006(2)
C29 0.019(3) 0.026(3) 0.019(2) 0.003(2) 0.001(2) -0.005(2)
C30 0.024(3) 0.031(3) 0.038(3) -0.003(3) 0.004(2) -0.007(2)
C31 0.018(3) 0.048(4) 0.046(4) -0.011(3) 0.007(2) -0.005(3)
C32 0.032(3) 0.042(4) 0.037(3) 0.009(3) -0.001(3) -0.012(3)
C33 0.033(3) 0.024(3) 0.054(4) 0.009(3) -0.009(3) -0.005(3)
C34 0.025(3) 0.025(3) 0.043(3) -0.003(3) 0.000(3) -0.002(2)
C35 0.025(3) 0.028(3) 0.022(3) 0.001(2) 0.004(2) 0.007(2)
C36 0.034(3) 0.026(3) 0.030(3) 0.000(2) 0.004(2) 0.004(2)
C37 0.047(4) 0.033(3) 0.031(3) 0.004(3) 0.015(3) 0.009(3)
C38 0.042(4) 0.057(4) 0.021(3) 0.002(3) 0.001(3) 0.018(3)
C39 0.039(3) 0.054(4) 0.024(3) -0.006(3) -0.005(2) -0.005(3)
C40 0.028(3) 0.035(3) 0.030(3) -0.003(2) 0.005(2) -0.002(2)
N1 0.016(2) 0.027(2) 0.026(2) 0.0016(19) 0.0040(17) 0.0049(18)
N2 0.036(3) 0.031(3) 0.023(2) -0.001(2) 0.004(2) 0.015(2)
N3 0.052(4) 0.048(3) 0.033(3) -0.002(2) -0.009(2) 0.026(3)
P1 0.019 0.018 0.021 -0.001 0.002 0.001
P2 0.021 0.020 0.022 -0.002 0.003 -0.001
S1 0.026 0.029 0.025 0.001 -0.002 0.004
Cl1 0.019 0.024 0.030 0.005 0.007 -0.005
C41A 0.014 0.014 0.014 0.000 0.002 0.000
O1A 0.025 0.033 0.028 0.012 0.009 -0.011
Cl1A 0.022 0.032 0.034 0.011 0.010 -0.011
O1 0.017 0.023 0.040 0.011 0.016 -0.006
C41 0.014 0.014 0.014 0.000 0.002 0.000
Ru1 0.016 0.018 0.018 0.000 0.003 0.002

loop_
_atom_type_symbol
_atom_type_description
_atom_type_scat_dispersion_real
_atom_type_scat_dispersion_imag
_atom_type_scat_source
C C 0.0033 0.0016 'International Tables Vol C Tables 4.2.6.8 and 6.1.1.4'
H H 0.0000 0.0000 'International Tables Vol C Tables 4.2.6.8 and 6.1.1.4'
Cl Cl 0.1484 0.1585 'International Tables Vol C Tables 4.2.6.8 and 6.1.1.4'
N N 0.0061 0.0033 'International Tables Vol C Tables 4.2.6.8 and 6.1.1.4'
O O 0.0106 0.0060 'International Tables Vol C Tables 4.2.6.8 and 6.1.1.4'
P P 0.1023 0.0942 'International Tables Vol C Tables 4.2.6.8 and 6.1.1.4'
S S 0.1246 0.1234 'International Tables Vol C Tables 4.2.6.8 and 6.1.1.4'
Ru Ru -1.2594 0.8363 'International Tables Vol C Tables 4.2.6.8 and 6.1.1.4'

loop_
_geom_angle_atom_site_label_1
_geom_angle_atom_site_label_2
_geom_angle_atom_site_label_3
_geom_angle
C2 C1 C6 118.8(5)
C2 C1 P1 119.7(4)
C6 C1 P1 121.1(4)
C3 C2 C1 121.9(5)
C3 C2 H2 119.1
C1 C2 H2 119.1
C2 C3 C4 119.7(5)
C2 C3 H3 120.2
C4 C3 H3 120.2
C5 C4 C3 118.7(5)
C5 C4 H4 120.7
C3 C4 H4 120.7
C4 C5 C6 122.8(5)
C4 C5 H5 118.6
C6 C5 H5 118.6
C5 C6 C1 118.2(5)
C5 C6 C7 114.3(5)
C1 C6 C7 127.3(5)
N1 C7 C6 131.2(5)
N1 C7 H7 114.4
C6 C7 H7 114.4
N2 C8 N3 116.8(5)
N2 C8 S1 127.5(4)
N3 C8 S1 115.6(4)
N3 C9 H9A 109.5
N3 C9 H9B 109.5
H9A C9 H9B 109.5
N3 C9 H9C 109.5
H9A C9 H9C 109.5
H9B C9 H9C 109.5
C11 C10 C15 118.4(5)
C11 C10 P1 122.9(4)
C15 C10 P1 118.7(4)
C12 C11 C10 120.8(5)
C12 C11 H11 119.6
C10 C11 H11 119.6
C13 C12 C11 120.3(5)
C13 C12 H12 119.9
C11 C12 H12 119.9
C12 C13 C14 119.4(5)
C12 C13 H13 120.3
C14 C13 H13 120.3
C15 C14 C13 120.7(5)
C15 C14 H14 119.6
C13 C14 H14 119.6
C14 C15 C10 120.4(5)
C14 C15 H15 119.8
C10 C15 H15 119.8
C17 C16 C21 118.1(5)
C17 C16 P1 122.8(4)
C21 C16 P1 119.1(4)
C16 C17 C18 121.3(6)
C16 C17 H17 119.3
C18 C17 H17 119.3
C19 C18 C17 119.4(6)
C19 C18 H18 120.3
C17 C18 H18 120.3
C20 C19 C18 120.1(5)
C20 C19 H19 120.0
C18 C19 H19 120.0
C19 C20 C21 120.4(6)
C19 C20 H20 119.8
C21 C20 H20 119.8
C20 C21 C16 120.7(5)
C20 C21 H21 119.6
C16 C21 H21 119.6
C28 C23 C24 117.5(5)
C28 C23 P2 120.9(4)
C24 C23 P2 121.5(4)
C25 C24 C23 120.8(5)
C25 C24 H24 119.6
C23 C24 H24 119.6
C26 C25 C24 120.1(5)
C26 C25 H25 119.9
C24 C25 H25 119.9
C25 C26 C27 120.0(5)
C25 C26 H26 120.0
C27 C26 H26 120.0
C28 C27 C26 119.5(5)
C28 C27 H27 120.3
C26 C27 H27 120.3
C27 C28 C23 122.1(5)
C27 C28 H28 118.9
C23 C28 H28 118.9
C34 C29 C30 118.6(5)
C34 C29 P2 123.9(4)
C30 C29 P2 117.2(4)
C31 C30 C29 119.5(5)
C31 C30 H30 120.2
C29 C30 H30 120.2
C32 C31 C30 121.3(6)
C32 C31 H31 119.3
C30 C31 H31 119.3
C31 C32 C33 119.3(6)
C31 C32 H32 120.4
C33 C32 H32 120.4
C32 C33 C34 120.2(6)
C32 C33 H33 119.9
C34 C33 H33 119.9
C33 C34 C29 120.9(5)
C33 C34 H34 119.5
C29 C34 H34 119.5
C40 C35 C36 117.4(5)
C40 C35 P2 121.6(4)
C36 C35 P2 120.9(4)
C37 C36 C35 120.4(5)
C37 C36 H36 119.8
C35 C36 H36 119.8
C36 C37 C38 121.0(6)
C36 C37 H37 119.5
C38 C37 H37 119.5
C37 C38 C39 119.4(5)
C37 C38 H38 120.3
C39 C38 H38 120.3
C40 C39 C38 119.6(6)
C40 C39 H39 120.2
C38 C39 H39 120.2
C39 C40 C35 122.1(6)
C39 C40 H40 118.9
C35 C40 H40 118.9
C7 N1 N2 111.3(4)
C7 N1 Ru1 129.0(3)
N2 N1 Ru1 119.7(3)
C8 N2 N1 114.5(4)
C8 N3 C9 124.0(5)
C8 N3 H1N 120.3
C9 N3 H1N 114.3
C16 P1 C1 102.2(2)
C16 P1 C10 103.6(2)
C1 P1 C10 101.9(2)
C16 P1 Ru1 119.59(16)
C1 P1 Ru1 110.51(15)
C10 P1 Ru1 116.69(15)
C23 P2 C29 103.8(2)
C23 P2 C35 101.1(2)
C29 P2 C35 100.7(2)
C23 P2 Ru1 118.32(15)
C29 P2 Ru1 116.45(16)
C35 P2 Ru1 113.94(16)
C8 S1 Ru1 95.72(18)
O1A C41A Ru1 177.0
O1 C41 Ru1 171.7
C41 Ru1 N1 87.01(11)
C41A Ru1 N1 84.63(11)
C41 Ru1 P1 91.3
C41A Ru1 P1 89.6
N1 Ru1 P1 91.04(11)
C41 Ru1 S1 89.3
C41A Ru1 S1 88.7
N1 Ru1 S1 81.15(11)
P1 Ru1 S1 172.1
C41 Ru1 P2 90.3
C41A Ru1 P2 97.8
N1 Ru1 P2 168.74(11)
P1 Ru1 P2 100.0
S1 Ru1 P2 87.9
C41A Ru1 Cl1 169.6
N1 Ru1 Cl1 85.08(11)
P1 Ru1 Cl1 91.8
S1 Ru1 Cl1 88.6
P2 Ru1 Cl1 92.1
C41 Ru1 Cl1A 168.9
N1 Ru1 Cl1A 81.98(11)
P1 Ru1 Cl1A 87.8
S1 Ru1 Cl1A 90.1
P2 Ru1 Cl1A 100.7

loop_
_geom_bond_atom_site_label_1
_geom_bond_atom_site_label_2
_geom_bond_distance
C1 C2 1.396(7)
C1 C6 1.411(7)
C1 P1 1.832(5)
C2 C3 1.380(8)
C2 H2 0.9300
C3 C4 1.393(8)
C3 H3 0.9300
C4 C5 1.384(8)
C4 H4 0.9300
C5 C6 1.391(7)
C5 H5 0.9300
C6 C7 1.455(7)
C7 N1 1.305(7)
C7 H7 0.9300
C8 N2 1.307(7)
C8 N3 1.355(7)
C8 S1 1.727(6)
C9 N3 1.450(9)
C9 H9A 0.9600
C9 H9B 0.9600
C9 H9C 0.9600
C10 C11 1.389(7)
C10 C15 1.405(7)
C10 P1 1.838(5)
C11 C12 1.388(8)
C11 H11 0.9300
C12 C13 1.383(8)
C12 H12 0.9300
C13 C14 1.386(8)
C13 H13 0.9300
C14 C15 1.377(7)
C14 H14 0.9300
C15 H15 0.9300
C16 C17 1.393(7)
C16 C21 1.396(8)
C16 P1 1.829(5)
C17 C18 1.395(8)
C17 H17 0.9300
C18 C19 1.387(9)
C18 H18 0.9300
C19 C20 1.376(9)
C19 H19 0.9300
C20 C21 1.391(8)
C20 H20 0.9300
C21 H21 0.9300
C23 C28 1.389(7)
C23 C24 1.401(7)
C23 P2 1.839(5)
C24 C25 1.401(7)
C24 H24 0.9300
C25 C26 1.368(9)
C25 H25 0.9300
C26 C27 1.397(9)
C26 H26 0.9300
C27 C28 1.378(8)
C27 H27 0.9300
C28 H28 0.9300
C29 C34 1.395(7)
C29 C30 1.396(7)
C29 P2 1.840(5)
C30 C31 1.394(8)
C30 H30 0.9300
C31 C32 1.378(9)
C31 H31 0.9300
C32 C33 1.381(9)
C32 H32 0.9300
C33 C34 1.388(8)
C33 H33 0.9300
C34 H34 0.9300
C35 C40 1.390(8)
C35 C36 1.411(7)
C35 P2 1.848(5)
C36 C37 1.381(8)
C36 H36 0.9300
C37 C38 1.382(9)
C37 H37 0.9300
C38 C39 1.389(9)
C38 H38 0.9300
C39 C40 1.382(8)
C39 H39 0.9300
C40 H40 0.9300
N1 N2 1.397(6)
N1 Ru1 2.128(4)
N3 H1N 0.9490
P1 Ru1 2.3429
P2 Ru1 2.3929
S1 Ru1 2.3882
Cl1 Ru1 2.4181
C41A O1A 1.1562
C41A Ru1 1.8384
Cl1A Ru1 2.4478
O1 C41 1.1838
C41 Ru1 1.8183

loop_
_geom_torsion_atom_site_label_1
_geom_torsion_atom_site_label_2
_geom_torsion_atom_site_label_3
_geom_torsion_atom_site_label_4
_geom_torsion
C6 C1 C2 C3 -1.3(8)
P1 C1 C2 C3 171.6(5)
C1 C2 C3 C4 -1.1(9)
C2 C3 C4 C5 1.7(9)
C3 C4 C5 C6 0.1(9)
C4 C5 C6 C1 -2.4(9)
C4 C5 C6 C7 172.9(5)
C2 C1 C6 C5 2.9(8)
P1 C1 C6 C5 -169.9(4)
C2 C1 C6 C7 -171.6(5)
P1 C1 C6 C7 15.6(8)
C5 C6 C7 N1 -163.2(6)
C1 C6 C7 N1 11.5(10)
C15 C10 C11 C12 0.7(8)
P1 C10 C11 C12 -177.1(4)
C10 C11 C12 C13 -0.5(8)
C11 C12 C13 C14 -0.5(8)
C12 C13 C14 C15 1.4(8)
C13 C14 C15 C10 -1.2(8)
C11 C10 C15 C14 0.2(8)
P1 C10 C15 C14 178.1(4)
C21 C16 C17 C18 1.8(8)
P1 C16 C17 C18 -177.1(4)
C16 C17 C18 C19 -0.9(8)
C17 C18 C19 C20 -0.5(9)
C18 C19 C20 C21 1.0(9)
C19 C20 C21 C16 -0.1(9)
C17 C16 C21 C20 -1.2(8)
P1 C16 C21 C20 177.7(5)
C28 C23 C24 C25 0.3(7)
P2 C23 C24 C25 -176.0(4)
C23 C24 C25 C26 -0.5(8)
C24 C25 C26 C27 -0.3(9)
C25 C26 C27 C28 1.3(9)
C26 C27 C28 C23 -1.6(8)
C24 C23 C28 C27 0.7(8)
P2 C23 C28 C27 177.1(4)
C34 C29 C30 C31 4.0(8)
P2 C29 C30 C31 178.6(4)
C29 C30 C31 C32 -0.6(9)
C30 C31 C32 C33 -2.8(9)
C31 C32 C33 C34 2.5(9)
C32 C33 C34 C29 1.0(9)
C30 C29 C34 C33 -4.3(8)
P2 C29 C34 C33 -178.5(4)
C40 C35 C36 C37 -0.3(8)
P2 C35 C36 C37 176.1(4)
C35 C36 C37 C38 0.5(9)
C36 C37 C38 C39 -0.3(9)
C37 C38 C39 C40 -0.1(9)
C38 C39 C40 C35 0.3(9)
C36 C35 C40 C39 -0.1(8)
P2 C35 C40 C39 -176.5(4)
C6 C7 N1 N2 169.6(5)
C6 C7 N1 Ru1 -9.8(8)
N3 C8 N2 N1 173.7(5)
S1 C8 N2 N1 -6.0(7)
C7 N1 N2 C8 -166.7(5)
Ru1 N1 N2 C8 12.8(6)
N2 C8 N3 C9 0.7(10)
S1 C8 N3 C9 -179.6(7)
C17 C16 P1 C1 -98.6(5)
C21 C16 P1 C1 82.5(4)
C17 C16 P1 C10 7.0(5)
C21 C16 P1 C10 -171.9(4)
C17 C16 P1 Ru1 139.0(4)
C21 C16 P1 Ru1 -39.8(5)
C2 C1 P1 C16 24.4(5)
C6 C1 P1 C16 -162.9(4)
C2 C1 P1 C10 -82.6(4)
C6 C1 P1 C10 90.2(4)
C2 C1 P1 Ru1 152.8(4)
C6 C1 P1 Ru1 -34.5(4)
C11 C10 P1 C16 -104.4(5)
C15 C10 P1 C16 77.8(4)
C11 C10 P1 C1 1.5(5)
C15 C10 P1 C1 -176.3(4)
C11 C10 P1 Ru1 121.9(4)
C15 C10 P1 Ru1 -55.9(5)
C28 C23 P2 C29 133.6(4)
C24 C23 P2 C29 -50.2(4)
C28 C23 P2 C35 29.5(5)
C24 C23 P2 C35 -154.2(4)
C28 C23 P2 Ru1 -95.6(4)
C24 C23 P2 Ru1 80.6(4)
C34 C29 P2 C23 -11.7(5)
C30 C29 P2 C23 174.1(4)
C34 C29 P2 C35 92.7(5)
C30 C29 P2 C35 -81.6(4)
C34 C29 P2 Ru1 -143.6(4)
C30 C29 P2 Ru1 42.2(4)
C40 C35 P2 C23 92.7(5)
C36 C35 P2 C23 -83.5(5)
C40 C35 P2 C29 -13.8(5)
C36 C35 P2 C29 169.9(4)
C40 C35 P2 Ru1 -139.2(4)
C36 C35 P2 Ru1 44.5(5)
N2 C8 S1 Ru1 -2.3(5)
N3 C8 S1 Ru1 177.9(4)
